data_1561863
loop_
_publ_author_name
'Ward, Matthew D.'
'Oh, George N.'
'Mesbah, Adel'
'Lee, Minseong'
'Sang Choi, Eun'
'Ibers, James A.'

_publ_section_title
;
 Syntheses and characterization of the cubic uranium chalcogenides
 Rh2U6S15, Cs2Ti2U6Se15, Cs2Cr2U6Se15, and Cs2Ti2U6Te15
;
_journal_name_full 'Journal of Solid State Chemistry'
_journal_page_first 14
_journal_page_last 19
_journal_paper_doi 10.1016/j.jssc.2015.04.005
_journal_volume 228
_journal_year 2015
_chemical_formula_sum 'Cs2 Se15 Ti2 U6'
_chemical_formula_weight 2974.20
_space_group_crystal_system cubic
_space_group_IT_number 229
_space_group_name_Hall '-I 4 2 3'
_space_group_name_H-M_alt 'I m -3 m'
_atom_sites_solution_hydrogens .
_cell_angle_alpha 90
_cell_angle_beta 90
_cell_angle_gamma 90
_cell_formula_units_Z 4
_cell_length_a 14.0029(4)
_cell_length_b 14.0029(4)
_cell_length_c 14.0029(4)
_cell_measurement_reflns_used 9870
_cell_measurement_temperature 100(2)
_cell_measurement_theta_max 32.249
_cell_measurement_theta_min 2.910
_cell_volume 2745.71(14)
_computing_structure_refinement 'SHELXL-2014/6 (Sheldrick, 2014)'
_diffrn_ambient_temperature 100(2)
_diffrn_measured_fraction_theta_full 0.996
_diffrn_measured_fraction_theta_max 0.957
_diffrn_measurement_device_type 'Bruker APEXII CCD'
_diffrn_measurement_method '\w and \f'
_diffrn_radiation_type MoK\a
_diffrn_radiation_wavelength 0.71073
_diffrn_reflns_av_R_equivalents 0.0334
_diffrn_reflns_av_unetI/netI 0.0098
_diffrn_reflns_Laue_measured_fraction_full 0.996
_diffrn_reflns_Laue_measured_fraction_max 0.957
_diffrn_reflns_limit_h_max 21
_diffrn_reflns_limit_h_min -20
_diffrn_reflns_limit_k_max 21
_diffrn_reflns_limit_k_min -19
_diffrn_reflns_limit_l_max 19
_diffrn_reflns_limit_l_min -19
_diffrn_reflns_number 30718
_diffrn_reflns_point_group_measured_fraction_full 0.996
_diffrn_reflns_point_group_measured_fraction_max 0.957
_diffrn_reflns_theta_full 25.242
_diffrn_reflns_theta_max 33.299
_diffrn_reflns_theta_min 2.057
_exptl_absorpt_coefficient_mu 58.292
_exptl_absorpt_correction_T_max 0.6493
_exptl_absorpt_correction_T_min 0.0782
_exptl_absorpt_correction_type numerical
_exptl_absorpt_process_details 'face indexed, SADABS (Sheldrick, 2008b)'
_exptl_crystal_colour black
_exptl_crystal_density_diffrn 7.195
_exptl_crystal_description 'rectangular column'
_exptl_crystal_F_000 4864
_exptl_crystal_size_max 0.260
_exptl_crystal_size_mid 0.015
_exptl_crystal_size_min 0.012
_refine_diff_density_max 2.710
_refine_diff_density_min -2.612
_refine_diff_density_rms 0.273
_refine_ls_extinction_coef .
_refine_ls_extinction_method none
_refine_ls_goodness_of_fit_ref 2.047
_refine_ls_hydrogen_treatment undef
_refine_ls_matrix_type full
_refine_ls_number_parameters 22
_refine_ls_number_reflns 539
_refine_ls_number_restraints 1
_refine_ls_restrained_S_all 2.045
_refine_ls_R_factor_all 0.0183
_refine_ls_R_factor_gt 0.0168
_refine_ls_shift/su_max 0.001
_refine_ls_shift/su_mean 0.000
_refine_ls_structure_factor_coef Fsqd
_refine_ls_weighting_details 'w=1/[\s^2^(Fo^2^)+(0.0180P)^2^] where P=(1.0000Fo^2^+0.0000Fc^2^)'
_refine_ls_weighting_scheme calc
_refine_ls_wR_factor_gt 0.0497
_refine_ls_wR_factor_ref 0.0499
_reflns_Friedel_coverage 0.000
_reflns_Friedel_fraction_full .
_reflns_Friedel_fraction_max .
_reflns_number_gt 516
_reflns_number_total 539
_reflns_threshold_expression 'I > 2\s(I)'
_cod_data_source_file 2.cif
_cod_data_source_block 2
_cod_depositor_comments
;
The following automatic conversions were performed:

data item '_exptl_absorpt_correction_type' value 'Numerical' was
changed to 'numerical' in accordance with the built-in table derived
from the CIF Core dictionary named 'cif_core.dic' version 2.4.5 last
updated on 2014-11-21.

Automatic conversion script
Id: cif_fix_values 8369 2020-08-20 11:38:08Z andrius 
;
_cod_original_cell_volume 2745.7(2)
_cod_database_code 1561863
_shelx_space_group_comment
;
The symmetry employed for this shelxl refinement is uniquely defined
by the following loop, which should always be used as a source of
symmetry information in preference to the above space-group names.
They are only intended as comments.
;
_shelxl_version_number 2014/6

loop_
_space_group_symop_operation_xyz
'x, y, z'
'-x, -y, z'
'-x, y, -z'
'x, -y, -z'
'z, x, y'
'z, -x, -y'
'-z, -x, y'
'-z, x, -y'
'y, z, x'
'-y, z, -x'
'y, -z, -x'
'-y, -z, x'
'y, x, -z'
'-y, -x, -z'
'y, -x, z'
'-y, x, z'
'x, z, -y'
'-x, z, y'
'-x, -z, -y'
'x, -z, y'
'z, y, -x'
'z, -y, x'
'-z, y, x'
'-z, -y, -x'
'x+1/2, y+1/2, z+1/2'
'-x+1/2, -y+1/2, z+1/2'
'-x+1/2, y+1/2, -z+1/2'
'x+1/2, -y+1/2, -z+1/2'
'z+1/2, x+1/2, y+1/2'
'z+1/2, -x+1/2, -y+1/2'
'-z+1/2, -x+1/2, y+1/2'
'-z+1/2, x+1/2, -y+1/2'
'y+1/2, z+1/2, x+1/2'
'-y+1/2, z+1/2, -x+1/2'
'y+1/2, -z+1/2, -x+1/2'
'-y+1/2, -z+1/2, x+1/2'
'y+1/2, x+1/2, -z+1/2'
'-y+1/2, -x+1/2, -z+1/2'
'y+1/2, -x+1/2, z+1/2'
'-y+1/2, x+1/2, z+1/2'
'x+1/2, z+1/2, -y+1/2'
'-x+1/2, z+1/2, y+1/2'
'-x+1/2, -z+1/2, -y+1/2'
'x+1/2, -z+1/2, y+1/2'
'z+1/2, y+1/2, -x+1/2'
'z+1/2, -y+1/2, x+1/2'
'-z+1/2, y+1/2, x+1/2'
'-z+1/2, -y+1/2, -x+1/2'
'-x, -y, -z'
'x, y, -z'
'x, -y, z'
'-x, y, z'
'-z, -x, -y'
'-z, x, y'
'z, x, -y'
'z, -x, y'
'-y, -z, -x'
'y, -z, x'
'-y, z, x'
'y, z, -x'
'-y, -x, z'
'y, x, z'
'-y, x, -z'
'y, -x, -z'
'-x, -z, y'
'x, -z, -y'
'x, z, y'
'-x, z, -y'
'-z, -y, x'
'-z, y, -x'
'z, -y, -x'
'z, y, x'
'-x+1/2, -y+1/2, -z+1/2'
'x+1/2, y+1/2, -z+1/2'
'x+1/2, -y+1/2, z+1/2'
'-x+1/2, y+1/2, z+1/2'
'-z+1/2, -x+1/2, -y+1/2'
'-z+1/2, x+1/2, y+1/2'
'z+1/2, x+1/2, -y+1/2'
'z+1/2, -x+1/2, y+1/2'
'-y+1/2, -z+1/2, -x+1/2'
'y+1/2, -z+1/2, x+1/2'
'-y+1/2, z+1/2, x+1/2'
'y+1/2, z+1/2, -x+1/2'
'-y+1/2, -x+1/2, z+1/2'
'y+1/2, x+1/2, z+1/2'
'-y+1/2, x+1/2, -z+1/2'
'y+1/2, -x+1/2, -z+1/2'
'-x+1/2, -z+1/2, y+1/2'
'x+1/2, -z+1/2, -y+1/2'
'x+1/2, z+1/2, y+1/2'
'-x+1/2, z+1/2, -y+1/2'
'-z+1/2, -y+1/2, x+1/2'
'-z+1/2, y+1/2, -x+1/2'
'z+1/2, -y+1/2, -x+1/2'
'z+1/2, y+1/2, x+1/2'

loop_
_atom_site_label
_atom_site_type_symbol
_atom_site_fract_x
_atom_site_fract_y
_atom_site_fract_z
_atom_site_U_iso_or_equiv
_atom_site_adp_type
_atom_site_occupancy
_atom_site_site_symmetry_order
_atom_site_calc_flag
_atom_site_refinement_flags_posn
_atom_site_refinement_flags_adp
_atom_site_refinement_flags_occupancy
_atom_site_disorder_assembly
_atom_site_disorder_group
U1 U 0.0000 0.29338(2) 0.29338(2) 0.00528(10) Uani 1 4 d S T P . .
Cs1 Cs 0.0000 0.5000 0.5000 0.0067(2) Uani 1.003(3) 16 d S T P . .
Cs2 Cs 0.1322(5) 0.0000 0.0000 0.0465(17) Uani 0.1653(15) 8 d S T P . .
Se1 Se 0.12782(2) 0.12782(2) 0.31353(3) 0.00571(12) Uani 1 2 d S T P . .
Se2 Se 0.2500 0.0000 0.5000 0.00448(17) Uani 1 8 d S T P . .
Ti1 Ti 0.2500 0.2500 0.2500 0.0036(3) Uani 1 12 d S T P . .

loop_
_atom_site_aniso_label
_atom_site_aniso_U_11
_atom_site_aniso_U_22
_atom_site_aniso_U_33
_atom_site_aniso_U_23
_atom_site_aniso_U_13
_atom_site_aniso_U_12
U1 0.00528(13) 0.00528(11) 0.00528(11) 0.00048(7) 0.000 0.000
Cs1 0.0086(4) 0.0057(3) 0.0057(3) 0.000 0.000 0.000
Cs2 0.051(4) 0.044(2) 0.044(2) 0.000 0.000 0.000
Se1 0.00450(14) 0.00450(14) 0.0081(2) 0.00098(12) 0.00098(12) 0.00038(15)
Se2 0.0059(4) 0.0038(2) 0.0038(2) 0.000 0.000 0.000
Ti1 0.0036(3) 0.0036(3) 0.0036(3) 0.0003(4) 0.0003(4) 0.0003(4)

loop_
_atom_type_symbol
_atom_type_description
_atom_type_scat_dispersion_real
_atom_type_scat_dispersion_imag
_atom_type_scat_source
Ti Ti 0.2776 0.4457 'International Tables Vol C Tables 4.2.6.8 and 6.1.1.4'
Se Se -0.0929 2.2259 'International Tables Vol C Tables 4.2.6.8 and 6.1.1.4'
Cs Cs -0.3680 2.1192 'International Tables Vol C Tables 4.2.6.8 and 6.1.1.4'
U U -9.6767 9.6646 'International Tables Vol C Tables 4.2.6.8 and 6.1.1.4'

loop_
_geom_angle_atom_site_label_1
_geom_angle_atom_site_label_2
_geom_angle_atom_site_label_3
_geom_angle
_geom_angle_site_symmetry_1
_geom_angle_site_symmetry_3
Se1 U1 Se1 77.354(18) 59 52
Se1 U1 Se1 74.935(18) 59 9
Se1 U1 Se1 121.41(2) 52 9
Se1 U1 Se1 121.41(2) 59 .
Se1 U1 Se1 74.935(18) 52 .
Se1 U1 Se1 77.354(18) 9 .
Se1 U1 Se2 75.183(9) 59 9
Se1 U1 Se2 142.258(9) 52 9
Se1 U1 Se2 75.183(9) 9 9
Se1 U1 Se2 142.258(9) . 9
Se1 U1 Se2 142.258(9) 59 77
Se1 U1 Se2 75.183(9) 52 77
Se1 U1 Se2 142.258(9) 9 77
Se1 U1 Se2 75.183(9) . 77
Se2 U1 Se2 113.713(8) 9 77
Se1 U1 Se1 140.640(7) 59 77
Se1 U1 Se1 140.640(7) 52 77
Se1 U1 Se1 74.266(14) 9 77
Se1 U1 Se1 74.266(14) . 77
Se2 U1 Se1 73.712(6) 9 77
Se2 U1 Se1 73.712(6) 77 77
Se1 U1 Se1 74.266(14) 59 30_455
Se1 U1 Se1 74.266(14) 52 30_455
Se1 U1 Se1 140.640(7) 9 30_455
Se1 U1 Se1 140.640(7) . 30_455
Se2 U1 Se1 73.712(6) 9 30_455
Se2 U1 Se1 73.712(6) 77 30_455
Se1 U1 Se1 118.273(19) 77 30_455
Se1 U1 Ti1 44.977(9) 59 28_455
Se1 U1 Ti1 44.977(9) 52 28_455
Se1 U1 Ti1 118.306(10) 9 28_455
Se1 U1 Ti1 118.306(10) . 28_455
Se2 U1 Ti1 97.487(1) 9 28_455
Se2 U1 Ti1 97.487(1) 77 28_455
Se1 U1 Ti1 162.924(12) 77 28_455
Se1 U1 Ti1 44.650(9) 30_455 28_455
Se1 U1 Ti1 118.306(10) 59 .
Se1 U1 Ti1 118.306(10) 52 .
Se1 U1 Ti1 44.977(9) 9 .
Se1 U1 Ti1 44.977(9) . .
Se2 U1 Ti1 97.487(1) 9 .
Se2 U1 Ti1 97.487(1) 77 .
Se1 U1 Ti1 44.650(9) 77 .
Se1 U1 Ti1 162.924(12) 30_455 .
Ti1 U1 Ti1 152.426(8) 28_455 .
Se1 U1 Cs1 119.295(10) 59 .
Se1 U1 Cs1 119.295(10) 52 .
Se1 U1 Cs1 119.295(10) 9 .
Se1 U1 Cs1 119.295(10) . .
Se2 U1 Cs1 56.857(4) 9 .
Se2 U1 Cs1 56.857(4) 77 .
Se1 U1 Cs1 59.137(9) 77 .
Se1 U1 Cs1 59.137(9) 30_455 .
Ti1 U1 Cs1 103.787(4) 28_455 .
Ti1 U1 Cs1 103.787(4) . .
Se1 U1 Cs2 49.88(5) 59 5
Se1 U1 Cs2 72.83(6) 52 5
Se1 U1 Cs2 49.88(5) 9 5
Se1 U1 Cs2 72.83(6) . 5
Se2 U1 Cs2 106.92(8) 9 5
Se2 U1 Cs2 139.36(8) 77 5
Se1 U1 Cs2 119.510(15) 77 5
Se1 U1 Cs2 119.510(15) 30_455 5
Ti1 U1 Cs2 76.772(7) 28_455 5
Ti1 U1 Cs2 76.772(7) . 5
Cs1 U1 Cs2 163.78(8) . 5
Se2 Cs1 Se2 180.0 57_566 9
Se2 Cs1 Se2 90.0 57_566 77
Se2 Cs1 Se2 90.0 9 77
Se2 Cs1 Se2 90.0 57_566 29_455
Se2 Cs1 Se2 90.0 9 29_455
Se2 Cs1 Se2 180.0 77 29_455
Se2 Cs1 Se1 60.516(4) 57_566 78
Se2 Cs1 Se1 119.484(4) 9 78
Se2 Cs1 Se1 119.484(4) 77 78
Se2 Cs1 Se1 60.516(4) 29_455 78
Se2 Cs1 Se1 119.484(4) 57_566 30_455
Se2 Cs1 Se1 60.516(4) 9 30_455
Se2 Cs1 Se1 60.516(4) 77 30_455
Se2 Cs1 Se1 119.484(4) 29_455 30_455
Se1 Cs1 Se1 180.0 78 30_455
Se2 Cs1 Se1 119.484(4) 57_566 79_455
Se2 Cs1 Se1 60.516(4) 9 79_455
Se2 Cs1 Se1 119.484(4) 77 79_455
Se2 Cs1 Se1 60.516(4) 29_455 79_455
Se1 Cs1 Se1 121.032(9) 78 79_455
Se1 Cs1 Se1 58.968(9) 30_455 79_455
Se2 Cs1 Se1 60.516(5) 57_566 31
Se2 Cs1 Se1 119.484(4) 9 31
Se2 Cs1 Se1 60.516(4) 77 31
Se2 Cs1 Se1 119.484(4) 29_455 31
Se1 Cs1 Se1 58.968(9) 78 31
Se1 Cs1 Se1 121.032(9) 30_455 31
Se1 Cs1 Se1 180.0 79_455 31
Se2 Cs1 Se1 60.516(4) 57_566 80_455
Se2 Cs1 Se1 119.484(4) 9 80_455
Se2 Cs1 Se1 60.516(4) 77 80_455
Se2 Cs1 Se1 119.484(4) 29_455 80_455
Se1 Cs1 Se1 121.032(9) 78 80_455
Se1 Cs1 Se1 58.968(9) 30_455 80_455
Se1 Cs1 Se1 88.221(15) 79_455 80_455
Se1 Cs1 Se1 91.779(15) 31 80_455
Se2 Cs1 Se1 119.484(4) 57_566 32
Se2 Cs1 Se1 60.516(4) 9 32
Se2 Cs1 Se1 119.484(5) 77 32
Se2 Cs1 Se1 60.516(5) 29_455 32
Se1 Cs1 Se1 58.968(9) 78 32
Se1 Cs1 Se1 121.032(9) 30_455 32
Se1 Cs1 Se1 91.779(15) 79_455 32
Se1 Cs1 Se1 88.221(15) 31 32
Se1 Cs1 Se1 180.0 80_455 32
Se2 Cs1 Se1 60.516(4) 57_566 29_455
Se2 Cs1 Se1 119.484(5) 9 29_455
Se2 Cs1 Se1 119.484(5) 77 29_455
Se2 Cs1 Se1 60.516(5) 29_455 29_455
Se1 Cs1 Se1 91.779(15) 78 29_455
Se1 Cs1 Se1 88.221(15) 30_455 29_455
Se1 Cs1 Se1 58.968(9) 79_455 29_455
Se1 Cs1 Se1 121.032(9) 31 29_455
Se1 Cs1 Se1 58.968(9) 80_455 29_455
Se1 Cs1 Se1 121.032(9) 32 29_455
Se2 Cs1 Se1 119.484(4) 57_566 77
Se2 Cs1 Se1 60.516(4) 9 77
Se2 Cs1 Se1 60.516(5) 77 77
Se2 Cs1 Se1 119.484(4) 29_455 77
Se1 Cs1 Se1 88.221(15) 78 77
Se1 Cs1 Se1 91.779(15) 30_455 77
Se1 Cs1 Se1 121.032(9) 79_455 77
Se1 Cs1 Se1 58.968(9) 31 77
Se1 Cs1 Se1 121.032(9) 80_455 77
Se1 Cs1 Se1 58.968(9) 32 77
Se1 Cs1 Se1 180.0 29_455 77
Cs2 Cs2 Cs2 60.0 57 53
Cs2 Cs2 Cs2 90.0 57 9
Cs2 Cs2 Cs2 60.0 53 9
Cs2 Cs2 Cs2 60.0 57 5
Cs2 Cs2 Cs2 90.0 53 5
Cs2 Cs2 Cs2 60.0 9 5
Cs2 Cs2 Se1 148.62(2) 57 5
Cs2 Cs2 Se1 148.62(2) 53 5
Cs2 Cs2 Se1 98.50(7) 9 5
Cs2 Cs2 Se1 98.50(7) 5 5
Cs2 Cs2 Se1 148.62(2) 57 56
Cs2 Cs2 Se1 98.50(7) 53 56
Cs2 Cs2 Se1 98.50(7) 9 56
Cs2 Cs2 Se1 148.62(2) 5 56
Se1 Cs2 Se1 59.90(9) 5 56
Cs2 Cs2 Se1 98.50(7) 57 55
Cs2 Cs2 Se1 148.62(2) 53 55
Cs2 Cs2 Se1 148.62(2) 9 55
Cs2 Cs2 Se1 98.50(7) 5 55
Se1 Cs2 Se1 59.90(9) 5 55
Se1 Cs2 Se1 89.83(16) 56 55
Cs2 Cs2 Se1 98.50(7) 57 6
Cs2 Cs2 Se1 98.50(7) 53 6
Cs2 Cs2 Se1 148.62(2) 9 6
Cs2 Cs2 Se1 148.62(2) 5 6
Se1 Cs2 Se1 89.83(16) 5 6
Se1 Cs2 Se1 59.90(9) 56 6
Se1 Cs2 Se1 59.90(9) 55 6
Cs2 Cs2 Cs2 45.0 57 49
Cs2 Cs2 Cs2 45.0 53 49
Cs2 Cs2 Cs2 45.0 9 49
Cs2 Cs2 Cs2 45.0 5 49
Se1 Cs2 Cs2 135.09(8) 5 49
Se1 Cs2 Cs2 135.09(8) 56 49
Se1 Cs2 Cs2 135.09(8) 55 49
Se1 Cs2 Cs2 135.09(8) 6 49
Cs2 Cs2 U1 109.90(5) 57 9
Cs2 Cs2 U1 163.78(8) 53 9
Cs2 Cs2 U1 109.90(5) 9 9
Cs2 Cs2 U1 73.78(8) 5 9
Se1 Cs2 U1 38.87(3) 5 9
Se1 Cs2 U1 95.54(13) 56 9
Se1 Cs2 U1 38.87(3) 55 9
Se1 Cs2 U1 95.54(13) 6 9
Cs2 Cs2 U1 118.78(8) 49 9
Cs2 Cs2 U1 163.78(8) 57 5
Cs2 Cs2 U1 109.90(5) 53 5
Cs2 Cs2 U1 73.78(8) 9 5
Cs2 Cs2 U1 109.90(5) 5 5
Se1 Cs2 U1 38.87(3) 5 5
Se1 Cs2 U1 38.87(3) 56 5
Se1 Cs2 U1 95.54(13) 55 5
Se1 Cs2 U1 95.54(13) 6 5
Cs2 Cs2 U1 118.78(8) 49 5
U1 Cs2 U1 76.60(7) 9 5
Cs2 Cs2 U1 109.90(5) 57 58
Cs2 Cs2 U1 73.78(8) 53 58
Cs2 Cs2 U1 109.90(5) 9 58
Cs2 Cs2 U1 163.78(8) 5 58
Se1 Cs2 U1 95.54(13) 5 58
Se1 Cs2 U1 38.87(3) 56 58
Se1 Cs2 U1 95.54(13) 55 58
Se1 Cs2 U1 38.87(3) 6 58
Cs2 Cs2 U1 118.78(8) 49 58
U1 Cs2 U1 122.44(16) 9 58
U1 Cs2 U1 76.60(7) 5 58
Ti1 Se1 U1 81.242(9) . .
Ti1 Se1 U1 81.241(9) . 5
U1 Se1 U1 161.688(18) . 5
Ti1 Se1 U1 79.325(13) . 81
U1 Se1 U1 90.985(10) . 81
U1 Se1 U1 90.984(10) 5 81
Ti1 Se1 Cs2 114.73(8) . 9
U1 Se1 Cs2 91.245(16) . 9
U1 Se1 Cs2 91.246(16) 5 9
U1 Se1 Cs2 165.95(8) 81 9
Ti1 Se1 Cs1 154.298(18) . 33_445
U1 Se1 Cs1 99.047(9) . 33_445
U1 Se1 Cs1 99.046(9) 5 33_445
U1 Se1 Cs1 74.973(11) 81 33_445
Cs2 Se1 Cs1 90.98(8) 9 33_445
U1 Se2 U1 92.420(2) 34_545 6_556
U1 Se2 U1 156.286(8) 34_545 81
U1 Se2 U1 92.420(2) 6_556 81
U1 Se2 U1 92.420(2) 34_545 5
U1 Se2 U1 156.286(8) 6_556 5
U1 Se2 U1 92.420(2) 81 5
U1 Se2 Cs1 78.143(4) 34_545 33_445
U1 Se2 Cs1 101.857(4) 6_556 33_445
U1 Se2 Cs1 78.143(4) 81 33_445
U1 Se2 Cs1 101.857(4) 5 33_445
U1 Se2 Cs1 101.857(4) 34_545 5
U1 Se2 Cs1 78.143(4) 6_556 5
U1 Se2 Cs1 101.857(4) 81 5
U1 Se2 Cs1 78.143(4) 5 5
Cs1 Se2 Cs1 180.0 33_445 5
Se1 Ti1 Se1 180.0 81 9
Se1 Ti1 Se1 91.009(15) 81 77
Se1 Ti1 Se1 88.991(15) 9 77
Se1 Ti1 Se1 88.991(15) 81 5
Se1 Ti1 Se1 91.009(15) 9 5
Se1 Ti1 Se1 180.000(11) 77 5
Se1 Ti1 Se1 88.991(15) 81 .
Se1 Ti1 Se1 91.009(15) 9 .
Se1 Ti1 Se1 88.991(15) 77 .
Se1 Ti1 Se1 91.009(15) 5 .
Se1 Ti1 Se1 91.009(15) 81 73
Se1 Ti1 Se1 88.991(15) 9 73
Se1 Ti1 Se1 91.009(15) 77 73
Se1 Ti1 Se1 88.991(15) 5 73
Se1 Ti1 Se1 180.000(11) . 73
Se1 Ti1 U1 126.218(2) 81 .
Se1 Ti1 U1 53.782(2) 9 .
Se1 Ti1 U1 56.025(12) 77 .
Se1 Ti1 U1 123.975(12) 5 .
Se1 Ti1 U1 53.782(2) . .
Se1 Ti1 U1 126.218(2) 73 .
Se1 Ti1 U1 123.975(12) 81 77
Se1 Ti1 U1 56.025(12) 9 77
Se1 Ti1 U1 53.782(2) 77 77
Se1 Ti1 U1 126.218(2) 5 77
Se1 Ti1 U1 126.218(2) . 77
Se1 Ti1 U1 53.782(2) 73 77
U1 Ti1 U1 72.607(4) . 77
Se1 Ti1 U1 56.025(12) 81 5
Se1 Ti1 U1 123.975(12) 9 5
Se1 Ti1 U1 126.218(2) 77 5
Se1 Ti1 U1 53.782(2) 5 5
Se1 Ti1 U1 53.782(2) . 5
Se1 Ti1 U1 126.218(2) 73 5
U1 Ti1 U1 107.393(4) . 5
U1 Ti1 U1 180.0 77 5
Se1 Ti1 U1 53.782(2) 81 81
Se1 Ti1 U1 126.218(2) 9 81
Se1 Ti1 U1 53.782(2) 77 81
Se1 Ti1 U1 126.218(2) 5 81
Se1 Ti1 U1 56.025(12) . 81
Se1 Ti1 U1 123.975(12) 73 81
U1 Ti1 U1 72.607(4) . 81
U1 Ti1 U1 107.393(4) 77 81
U1 Ti1 U1 72.607(4) 5 81
Se1 Ti1 U1 53.782(2) 81 73
Se1 Ti1 U1 126.218(2) 9 73
Se1 Ti1 U1 123.975(12) 77 73
Se1 Ti1 U1 56.025(12) 5 73
Se1 Ti1 U1 126.218(2) . 73
Se1 Ti1 U1 53.782(2) 73 73
U1 Ti1 U1 180.0 . 73
U1 Ti1 U1 107.393(4) 77 73
U1 Ti1 U1 72.607(4) 5 73
U1 Ti1 U1 107.393(4) 81 73
Se1 Ti1 U1 126.218(2) 81 9
Se1 Ti1 U1 53.782(2) 9 9
Se1 Ti1 U1 126.218(2) 77 9
Se1 Ti1 U1 53.782(2) 5 9
Se1 Ti1 U1 123.975(12) . 9
Se1 Ti1 U1 56.025(12) 73 9
U1 Ti1 U1 107.393(4) . 9
U1 Ti1 U1 72.607(4) 77 9
U1 Ti1 U1 107.393(4) 5 9
U1 Ti1 U1 180.0 81 9
U1 Ti1 U1 72.607(4) 73 9

loop_
_geom_bond_atom_site_label_1
_geom_bond_atom_site_label_2
_geom_bond_distance
_geom_bond_site_symmetry_2
U1 Se1 2.94239(16) 59
U1 Se1 2.94239(16) 52
U1 Se1 2.94239(16) 9
U1 Se1 2.94239(16) .
U1 Se2 2.95637(16) 9
U1 Se2 2.95637(16) 77
U1 Se1 3.0419(5) 77
U1 Se1 3.0419(5) 30_455
U1 Ti1 3.60458(12) 28_455
U1 Ti1 3.60458(12) .
U1 Cs1 4.0917(3) .
U1 Cs2 4.687(4) 5
Cs1 Se2 3.50073(9) 57_566
Cs1 Se2 3.50073(10) 9
Cs1 Se2 3.50073(10) 77
Cs1 Se2 3.50072(9) 29_455
Cs1 Se1 3.6367(5) 78
Cs1 Se1 3.6367(5) 30_455
Cs1 Se1 3.6367(5) 79_455
Cs1 Se1 3.6367(5) 31
Cs1 Se1 3.6367(5) 80_455
Cs1 Se1 3.6367(5) 32
Cs1 Se1 3.6367(5) 29_455
Cs1 Se1 3.6367(5) 77
Cs2 Cs2 2.618(10) 57
Cs2 Cs2 2.618(10) 53
Cs2 Cs2 2.618(10) 9
Cs2 Cs2 2.618(10) 5
Cs2 Se1 3.585(5) 5
Cs2 Se1 3.585(5) 56
Cs2 Se1 3.585(5) 55
Cs2 Se1 3.585(5) 6
Cs2 Cs2 3.703(14) 49
Cs2 U1 4.687(4) 9
Cs2 U1 4.687(4) 5
Cs2 U1 4.687(4) 58
Se1 Ti1 2.5778(5) .
Se1 U1 2.94241(16) 5
Se1 U1 3.0418(5) 81
Se1 Cs2 3.585(5) 9
Se1 Cs1 3.6367(5) 33_445
Se2 U1 2.95635(16) 34_545
Se2 U1 2.95635(15) 6_556
Se2 U1 2.95635(16) 81
Se2 U1 2.95635(16) 5
Se2 Cs1 3.50073(10) 33_445
Se2 Cs1 3.50073(10) 5
Ti1 Se1 2.5778(5) 81
Ti1 Se1 2.5778(5) 9
Ti1 Se1 2.5778(5) 77
Ti1 Se1 2.5778(5) 5
Ti1 Se1 2.5778(5) 73
Ti1 U1 3.60459(12) 77
Ti1 U1 3.60459(12) 5
Ti1 U1 3.60459(12) 81
Ti1 U1 3.60459(12) 73
Ti1 U1 3.60459(12) 9
